data_7002177
loop_
_publ_author_name
'Mishra, Vibha'
'Mishra, Haritosh'
'Mukherjee, Rabindranath'
'Codjovi, Epiphane'
'Linar\`es, Jorge'
'L\'etard, Jean-Fran\,cois'
'Desplanches, C\'edric'
'Bald\'e, Ch\'erif'
'Enachescu, Cristian'
'Varret, Fran\,cois'

_publ_section_title
;
 Spin-transition in [FeII(L5)2][ClO4]2 [L5 =
 2-[3-(2&#x2032;-pyridyl)pyrazol-1-ylmethyl](1-methylimidazole)]: a
 further example of coexistence of features typical for disorder and
 cooperativity
;
_journal_issue 36
_journal_name_full 'Dalton Transactions'
_journal_page_first 7462
_journal_page_last 7472
_journal_paper_doi 10.1039/b901397k
_journal_year 2009
_chemical_formula_moiety 'C28 H29 Cl2 Fe N11 O8'
_chemical_formula_sum 'C28 H29 Cl2 Fe N11 O8'
_chemical_formula_weight 774.37
_chemical_name_systematic
;
?
;
_space_group_IT_number 2
_symmetry_cell_setting triclinic
_symmetry_space_group_name_Hall '-P 1'
_symmetry_space_group_name_H-M 'P -1'
_atom_sites_solution_hydrogens geom
_atom_sites_solution_primary direct
_atom_sites_solution_secondary difmap
_audit_creation_method SHELXL-97
_cell_angle_alpha 91.673(5)
_cell_angle_beta 93.681(5)
_cell_angle_gamma 95.246(5)
_cell_formula_units_Z 2
_cell_length_a 8.638(5)
_cell_length_b 9.241(5)
_cell_length_c 19.902(5)
_cell_measurement_temperature 100(2)
_cell_measurement_theta_max 28.32
_cell_measurement_theta_min 2.21
_cell_volume 1577.8(13)
_computing_cell_refinement 'Bruker SMART'
_computing_data_collection 'Bruker SMART APEX'
_computing_data_reduction 'Bruker SAINT PLUS'
_computing_molecular_graphics 'Ortep-3 for Windows (Farrugia, 1997)'
_computing_publication_material 'WinGX publication routines (Farrugia, 1999)'
_computing_structure_refinement 'SHELXL-97 (Sheldrick, 1997)'
_computing_structure_solution 'SIR97(Altomare, et. al. 1999)'
_diffrn_ambient_temperature 100(2)
_diffrn_measured_fraction_theta_full 0.956
_diffrn_measured_fraction_theta_max 0.956
_diffrn_measurement_device_type 'CCD area detector'
_diffrn_measurement_method 'phi and omega scans'
_diffrn_radiation_monochromator graphite
_diffrn_radiation_source 'fine-focus sealed tube'
_diffrn_radiation_type MoK\a
_diffrn_radiation_wavelength 0.71069
_diffrn_reflns_av_R_equivalents 0.0198
_diffrn_reflns_av_sigmaI/netI 0.0435
_diffrn_reflns_limit_h_max 10
_diffrn_reflns_limit_h_min -11
_diffrn_reflns_limit_k_max 7
_diffrn_reflns_limit_k_min -12
_diffrn_reflns_limit_l_max 26
_diffrn_reflns_limit_l_min -26
_diffrn_reflns_number 10643
_diffrn_reflns_theta_full 28.32
_diffrn_reflns_theta_max 28.32
_diffrn_reflns_theta_min 2.21
_exptl_absorpt_coefficient_mu 0.718
_exptl_absorpt_correction_T_max 0.9650
_exptl_absorpt_correction_T_min 0.9317
_exptl_absorpt_correction_type empirical
_exptl_absorpt_process_details SADABS
_exptl_crystal_colour red
_exptl_crystal_density_diffrn 1.630
_exptl_crystal_density_method 'not measured'
_exptl_crystal_description block
_exptl_crystal_F_000 796
_exptl_crystal_size_max 0.10
_exptl_crystal_size_mid 0.10
_exptl_crystal_size_min 0.05
_refine_diff_density_max 0.924
_refine_diff_density_min -0.681
_refine_diff_density_rms 0.107
_refine_ls_extinction_method none
_refine_ls_goodness_of_fit_ref 1.039
_refine_ls_hydrogen_treatment constr
_refine_ls_matrix_type full
_refine_ls_number_parameters 456
_refine_ls_number_reflns 7530
_refine_ls_number_restraints 7
_refine_ls_restrained_S_all 1.049
_refine_ls_R_factor_all 0.0645
_refine_ls_R_factor_gt 0.0527
_refine_ls_shift/su_max 0.001
_refine_ls_shift/su_mean 0.000
_refine_ls_structure_factor_coef Fsqd
_refine_ls_weighting_details 'calc w=1/[\s^2^(Fo^2^)+(0.0844P)^2^+0.9960P] where P=(Fo^2^+2Fc^2^)/3'
_refine_ls_weighting_scheme calc
_refine_ls_wR_factor_gt 0.1358
_refine_ls_wR_factor_ref 0.1431
_reflns_number_gt 6226
_reflns_number_total 7530
_reflns_threshold_expression >2sigma(I)
_cod_data_source_file b901397k.txt
_cod_data_source_block 2decam
_cod_depositor_comments
;
The following automatic conversions were performed:
'_symmetry_cell_setting' value 'Triclinic' changed to 'triclinic'
according to '/home/saulius/struct/CIF-dictionaries/cif_core.dic'
dictionary named 'cif_core.dic' version 2.4.1 from 2010-06-29.

Automatic conversion script
Id: cif_fix_enum 1527 2010-12-29 10:47:43Z saulius 
;
_cod_original_sg_symbol_H-M P-1
_cod_database_code 7002177

loop_
_symmetry_equiv_pos_as_xyz
'x, y, z'
'-x, -y, -z'

loop_
_atom_site_label
_atom_site_type_symbol
_atom_site_fract_x
_atom_site_fract_y
_atom_site_fract_z
_atom_site_U_iso_or_equiv
_atom_site_adp_type
_atom_site_occupancy
_atom_site_symmetry_multiplicity
_atom_site_calc_flag
_atom_site_refinement_flags
_atom_site_disorder_assembly
_atom_site_disorder_group
Fe Fe 0.20775(4) 0.38550(4) 0.271934(17) 0.01222(11) Uani 1 1 d . . .
Cl1 Cl 0.62933(9) 0.76167(9) 0.07542(3) 0.02870(18) Uani 1 1 d . . .
Cl2 Cl -0.25954(8) 0.12483(7) 0.44408(3) 0.02104(15) Uani 1 1 d . . .
O1 O 0.5773(3) 0.8476(3) 0.02113(12) 0.0430(6) Uani 1 1 d . . .
O2 O 0.7747(3) 0.8300(3) 0.10566(14) 0.0517(7) Uani 1 1 d . . .
O3 O 0.5167(4) 0.7470(4) 0.12405(15) 0.0654(10) Uani 1 1 d . . .
O4 O 0.6569(3) 0.6185(3) 0.05036(13) 0.0424(6) Uani 1 1 d . . .
O5 O -0.2065(3) 0.1214(3) 0.37705(11) 0.0308(5) Uani 1 1 d . . .
O6 O -0.3995(2) 0.1999(2) 0.44386(10) 0.0295(5) Uani 1 1 d . . .
O7 O -0.2941(3) -0.0218(3) 0.46469(12) 0.0409(6) Uani 1 1 d . . .
O8 O -0.1411(3) 0.1994(3) 0.48970(13) 0.0475(7) Uani 1 1 d . . .
N1 N 0.3037(2) 0.5891(2) 0.29192(10) 0.0138(4) Uani 1 1 d . . .
N2 N 0.2573(2) 0.3754(2) 0.36625(10) 0.0142(4) Uani 1 1 d . . .
N3 N 0.2212(3) 0.2757(2) 0.41223(11) 0.0165(4) Uani 1 1 d . . .
N4 N 0.0371(3) -0.0353(2) 0.30397(11) 0.0172(4) Uani 1 1 d . . .
N5 N 0.1167(2) 0.1827(2) 0.27056(10) 0.0152(4) Uani 1 1 d . . .
N6 N -0.0012(2) 0.4532(2) 0.28367(11) 0.0146(4) Uani 1 1 d . . .
N7 N 0.1510(2) 0.4257(2) 0.18039(10) 0.0145(4) Uani 1 1 d . . .
N8 N 0.2310(3) 0.4354(3) 0.12474(11) 0.0197(5) Uani 1 1 d . . .
N9 N 0.5750(3) 0.2391(3) 0.17633(12) 0.0225(5) Uani 1 1 d . . .
N10 N 0.4019(2) 0.3168(2) 0.24191(11) 0.0150(4) Uani 1 1 d . . .
N1S N 1.0056(4) 0.8066(3) -0.04346(16) 0.0436(7) Uani 1 1 d . . .
C1 C 0.3309(3) 0.6958(3) 0.24805(13) 0.0172(5) Uani 1 1 d . . .
H1 H 0.3009 0.6762 0.2017 0.021 Uiso 1 1 calc R . .
C2 C 0.4008(3) 0.8326(3) 0.26791(14) 0.0212(5) Uani 1 1 d . . .
H2 H 0.4174 0.9052 0.2356 0.025 Uiso 1 1 calc R . .
C3 C 0.4462(3) 0.8627(3) 0.33528(14) 0.0212(5) Uani 1 1 d . . .
H3 H 0.4965 0.9552 0.3495 0.025 Uiso 1 1 calc R . .
C4 C 0.4171(3) 0.7557(3) 0.38173(14) 0.0193(5) Uani 1 1 d . . .
H4 H 0.4452 0.7742 0.4283 0.023 Uiso 1 1 calc R . .
C5 C 0.3459(3) 0.6211(3) 0.35837(13) 0.0162(5) Uani 1 1 d . . .
C6 C 0.3095(3) 0.4985(3) 0.40091(13) 0.0167(5) Uani 1 1 d . . .
C7 C 0.3080(4) 0.4779(3) 0.47049(13) 0.0233(6) Uani 1 1 d D . .
H7 H 0.3427 0.5571 0.51107 0.028 Uiso 1 1 calc RD . .
C8 C 0.2523(4) 0.3341(3) 0.47558(13) 0.0237(6) Uani 1 1 d . . .
H8 H 0.2383 0.2847 0.5162 0.028 Uiso 1 1 calc R . .
C9 C 0.1789(3) 0.1237(3) 0.39372(13) 0.0187(5) Uani 1 1 d . . .
H9A H 0.1022 0.0835 0.4247 0.022 Uiso 1 1 calc R . .
H9B H 0.2728 0.0704 0.4000 0.022 Uiso 1 1 calc R . .
C10 C 0.1115(3) 0.0965(3) 0.32286(12) 0.0151(5) Uani 1 1 d . . .
C11 C 0.0029(3) -0.1564(3) 0.34803(14) 0.0228(6) Uani 1 1 d D . .
H11A H -0.0574 -0.2472 0.31874 0.034 Uiso 1 1 calc RD . .
H11B H -0.0699 -0.1229 0.38675 0.034 Uiso 1 1 calc R . .
H11C H 0.1105 -0.1885 0.37118 0.034 Uiso 1 1 calc R . .
C12 C -0.0087(3) -0.0324(3) 0.23675(13) 0.0201(5) Uani 1 1 d D . .
H12 H -0.0719 -0.1197 0.20599 0.024 Uiso 1 1 calc RD . .
C13 C 0.0410(3) 0.1019(3) 0.21660(13) 0.0187(5) Uani 1 1 d . . .
H13 H 0.0260 0.1354 0.1722 0.022 Uiso 1 1 calc R . .
C14 C -0.0796(3) 0.4542(3) 0.34020(13) 0.0181(5) Uani 1 1 d . . .
H14 H -0.0350 0.4155 0.3799 0.022 Uiso 1 1 calc R . .
C15 C -0.2226(3) 0.5098(3) 0.34223(14) 0.0214(5) Uani 1 1 d . . .
H15 H -0.2749 0.5088 0.3828 0.026 Uiso 1 1 calc R . .
C16 C -0.2891 0.5669 0.28489 0.0233 Uani 1 1 d D . .
H16 H -0.4002 0.6123 0.28609 0.028 Uiso 1 1 calc RD . .
C17 C -0.2124(3) 0.5652(3) 0.22618(14) 0.0211(5) Uani 1 1 d . . .
H17 H -0.2563 0.6030 0.1861 0.025 Uiso 1 1 calc R . .
C18 C -0.0695(3) 0.5070(3) 0.22691(13) 0.0166(5) Uani 1 1 d . . .
C19 C 0.0247(3) 0.4974(3) 0.16836(13) 0.0180(5) Uani 1 1 d . . .
C20 C 0.0219(3) 0.5532(3) 0.10393(14) 0.0243(6) Uani 1 1 d . . .
H20 H -0.0542 0.6086 0.0832 0.029 Uiso 1 1 calc R . .
C21 C 0.1535(3) 0.5105(3) 0.07720(14) 0.0240(6) Uani 1 1 d . . .
H21 H 0.1852 0.5297 0.0333 0.029 Uiso 1 1 calc R . .
C22 C 0.3667(4) 0.3591(4) 0.11543(14) 0.0267(6) Uani 1 1 d . . .
H22A H 0.4435 0.4235 0.0927 0.032 Uiso 1 1 calc R . .
H22B H 0.3360 0.2730 0.0851 0.032 Uiso 1 1 calc R . .
C23 C 0.4436(3) 0.3099(3) 0.17907(13) 0.0185(5) Uani 1 1 d . . .
C24 C 0.6599(4) 0.2118(4) 0.11657(15) 0.0316(7) Uani 1 1 d D . .
H24A H 0.7594 0.1533 0.13052 0.047 Uiso 1 1 calc R . .
H24B H 0.6994 0.3143 0.09559 0.047 Uiso 1 1 calc R . .
H24C H 0.5838 0.1477 0.07945 0.047 Uiso 1 1 calc RD . .
C25 C 0.6182(3) 0.1997(3) 0.24045(14) 0.0215(5) Uani 1 1 d . . .
H25 H 0.7052 0.1490 0.2539 0.026 Uiso 1 1 calc R . .
C26 C 0.5112(3) 0.2479(3) 0.28049(13) 0.0181(5) Uani 1 1 d D . .
H26 H 0.5109 0.2348 0.33434 0.022 Uiso 1 1 calc RD . .
C27 C 1.1966(3) 0.9093(3) 0.06111(15) 0.0448(9) Uani 1 1 d D . .
H27A H 1.281 0.8353 0.0720 0.067 Uiso 1 1 calc R . .
H27C H 1.1313 0.923 0.1037 0.067 Uiso 1 1 calc R . .
H27B H 1.254 1.0107 0.0492 0.067 Uiso 1 1 calc RD . .
C28 C 1.0841(3) 0.8480(3) -0.00064(15) 0.0359(8) Uani 1 1 d R . .

loop_
_atom_site_aniso_label
_atom_site_aniso_U_11
_atom_site_aniso_U_22
_atom_site_aniso_U_33
_atom_site_aniso_U_23
_atom_site_aniso_U_13
_atom_site_aniso_U_12
Fe 0.01488(18) 0.01225(18) 0.00953(18) 0.00142(12) 0.00003(12) 0.00140(13)
Cl1 0.0321(4) 0.0398(4) 0.0158(3) 0.0052(3) 0.0010(3) 0.0113(3)
Cl2 0.0256(3) 0.0209(3) 0.0162(3) 0.0022(2) -0.0015(2) 0.0012(3)
O1 0.0565(16) 0.0505(15) 0.0245(12) 0.0122(11) -0.0027(11) 0.0183(13)
O2 0.0531(17) 0.0484(16) 0.0503(17) 0.0010(13) -0.0195(13) 0.0039(13)
O3 0.0629(19) 0.099(3) 0.0446(16) 0.0257(17) 0.0317(14) 0.0378(18)
O4 0.0466(15) 0.0417(14) 0.0399(14) -0.0008(11) -0.0015(11) 0.0132(12)
O5 0.0344(12) 0.0376(12) 0.0223(11) 0.0068(9) 0.0071(9) 0.0084(10)
O6 0.0320(11) 0.0362(12) 0.0216(10) -0.0016(9) 0.0012(8) 0.0117(10)
O7 0.0568(16) 0.0285(12) 0.0372(14) 0.0176(10) -0.0023(11) 0.0018(11)
O8 0.0381(14) 0.0595(17) 0.0404(14) -0.0159(13) -0.0140(11) -0.0030(13)
N1 0.0148(10) 0.0135(10) 0.0131(10) 0.0012(8) 0.0009(7) 0.0017(8)
N2 0.0172(10) 0.0150(10) 0.0102(9) 0.0024(8) 0.0001(7) 0.0007(8)
N3 0.0238(11) 0.0136(10) 0.0122(10) 0.0047(8) 0.0009(8) 0.0006(9)
N4 0.0227(11) 0.0120(10) 0.0163(10) -0.0003(8) 0.0002(8) -0.0004(9)
N5 0.0161(10) 0.0157(10) 0.0133(10) 0.0004(8) -0.0015(8) 0.0014(8)
N6 0.0178(10) 0.0110(9) 0.0147(10) 0.0007(8) 0.0015(8) -0.0002(8)
N7 0.0174(10) 0.0172(10) 0.0091(9) 0.0011(8) 0.0004(7) 0.0018(8)
N8 0.0229(11) 0.0233(11) 0.0131(10) 0.0017(9) 0.0020(8) 0.0033(9)
N9 0.0212(11) 0.0277(12) 0.0188(11) -0.0007(9) 0.0000(9) 0.0053(10)
N10 0.0164(10) 0.0142(10) 0.0143(10) 0.0007(8) -0.0004(8) 0.0013(8)
N1S 0.060(2) 0.0395(17) 0.0319(16) 0.0014(13) 0.0064(15) 0.0046(15)
C1 0.0197(12) 0.0171(12) 0.0152(12) 0.0040(9) 0.0017(9) 0.0022(10)
C2 0.0236(13) 0.0176(12) 0.0224(13) 0.0064(10) 0.0027(10) -0.0008(11)
C3 0.0241(13) 0.0161(12) 0.0231(14) 0.0010(10) 0.0037(10) -0.0014(10)
C4 0.0223(13) 0.0172(12) 0.0178(12) -0.0005(10) 0.0001(10) -0.0002(10)
C5 0.0176(12) 0.0165(12) 0.0148(12) 0.0003(9) 0.0029(9) 0.0027(10)
C6 0.0197(12) 0.0144(11) 0.0162(12) 0.0016(9) 0.0004(9) 0.0025(10)
C7 0.0374(16) 0.0188(13) 0.0125(12) 0.0009(10) -0.0006(11) -0.0028(12)
C8 0.0376(16) 0.0198(13) 0.0128(12) 0.0032(10) -0.0007(11) -0.0008(12)
C9 0.0256(13) 0.0133(12) 0.0164(12) 0.0021(9) -0.0024(10) -0.0002(10)
C10 0.0171(12) 0.0128(11) 0.0157(12) 0.0018(9) 0.0010(9) 0.0017(9)
C11 0.0306(15) 0.0132(12) 0.0240(14) 0.0025(10) 0.0005(11) -0.0007(11)
C12 0.0229(13) 0.0188(12) 0.0179(13) -0.0013(10) -0.0027(10) 0.0017(11)
C13 0.0212(12) 0.0191(12) 0.0154(12) -0.0018(10) -0.0017(9) 0.0031(10)
C14 0.0205(12) 0.0148(11) 0.0193(13) 0.0018(9) 0.0040(10) 0.0006(10)
C15 0.0226(13) 0.0218(13) 0.0198(13) 0.0011(10) 0.0051(10) 0.0004(11)
C16 0.0199(13) 0.0220(13) 0.0282(15) 0.0017(11) 0.0039(11) 0.0013(11)
C17 0.0195(13) 0.0226(13) 0.0213(13) 0.0053(10) -0.0013(10) 0.0031(11)
C18 0.0183(12) 0.0147(11) 0.0164(12) 0.0012(9) -0.0004(9) 0.0002(10)
C19 0.0197(12) 0.0166(12) 0.0173(12) 0.0006(10) -0.0020(9) 0.0027(10)
C20 0.0266(14) 0.0287(15) 0.0182(13) 0.0058(11) -0.0011(10) 0.0069(12)
C21 0.0295(14) 0.0280(14) 0.0152(13) 0.0069(11) -0.0005(10) 0.0069(12)
C22 0.0305(15) 0.0376(17) 0.0143(13) 0.0023(11) 0.0030(11) 0.0145(13)
C23 0.0204(12) 0.0180(12) 0.0173(12) -0.0013(10) 0.0010(9) 0.0036(10)
C24 0.0296(15) 0.0458(19) 0.0222(15) -0.0020(13) 0.0062(12) 0.0160(14)
C25 0.0199(13) 0.0238(13) 0.0208(13) 0.0024(11) -0.0029(10) 0.0051(11)
C26 0.0182(12) 0.0172(12) 0.0184(13) 0.0014(10) -0.0034(9) 0.0026(10)
C27 0.049(2) 0.043(2) 0.044(2) 0.0063(17) 0.0021(17) 0.0105(17)
C28 0.047(2) 0.0299(16) 0.0351(19) 0.0081(14) 0.0162(16) 0.0161(15)

loop_
_atom_type_symbol
_atom_type_description
_atom_type_scat_dispersion_real
_atom_type_scat_dispersion_imag
_atom_type_scat_source
C C 0.0033 0.0016 'International Tables Vol C Tables 4.2.6.8 and 6.1.1.4'
H H 0.0000 0.0000 'International Tables Vol C Tables 4.2.6.8 and 6.1.1.4'
N N 0.0061 0.0033 'International Tables Vol C Tables 4.2.6.8 and 6.1.1.4'
O O 0.0106 0.0060 'International Tables Vol C Tables 4.2.6.8 and 6.1.1.4'
Cl Cl 0.1484 0.1585 'International Tables Vol C Tables 4.2.6.8 and 6.1.1.4'
Fe Fe 0.3463 0.8444 'International Tables Vol C Tables 4.2.6.8 and 6.1.1.4'

loop_
_geom_angle_atom_site_label_1
_geom_angle_atom_site_label_2
_geom_angle_atom_site_label_3
_geom_angle
_geom_angle_site_symmetry_1
_geom_angle_site_symmetry_3
_geom_angle_publ_flag
N2 Fe N7 171.15(9) . . ?
N2 Fe N5 89.20(9) . . ?
N7 Fe N5 97.80(9) . . ?
N2 Fe N10 97.02(9) . . ?
N7 Fe N10 88.55(9) . . ?
N5 Fe N10 88.99(9) . . ?
N2 Fe N6 93.85(9) . . ?
N7 Fe N6 80.79(9) . . ?
N5 Fe N6 90.04(9) . . ?
N10 Fe N6 169.07(9) . . ?
N2 Fe N1 80.25(9) . . ?
N7 Fe N1 92.57(9) . . ?
N5 Fe N1 169.36(9) . . ?
N10 Fe N1 93.67(9) . . ?
N6 Fe N1 89.27(9) . . ?
O3 Cl1 O1 110.71(17) . . ?
O3 Cl1 O2 110.3(2) . . ?
O1 Cl1 O2 108.88(17) . . ?
O3 Cl1 O4 108.8(2) . . ?
O1 Cl1 O4 110.27(16) . . ?
O2 Cl1 O4 107.77(17) . . ?
O8 Cl2 O7 109.91(16) . . ?
O8 Cl2 O5 109.85(16) . . ?
O7 Cl2 O5 109.05(15) . . ?
O8 Cl2 O6 109.67(15) . . ?
O7 Cl2 O6 109.32(15) . . ?
O5 Cl2 O6 109.03(13) . . ?
C1 N1 C5 117.4(2) . . ?
C1 N1 Fe 127.95(17) . . ?
C5 N1 Fe 114.68(16) . . ?
C6 N2 N3 106.5(2) . . ?
C6 N2 Fe 118.24(17) . . ?
N3 N2 Fe 133.54(17) . . ?
N2 N3 C8 110.5(2) . . ?
N2 N3 C9 122.2(2) . . ?
C8 N3 C9 126.6(2) . . ?
C10 N4 C12 107.9(2) . . ?
C10 N4 C11 126.3(2) . . ?
C12 N4 C11 125.8(2) . . ?
C10 N5 C13 106.0(2) . . ?
C10 N5 Fe 126.24(18) . . ?
C13 N5 Fe 127.73(17) . . ?
C14 N6 C18 117.7(2) . . ?
C14 N6 Fe 127.94(18) . . ?
C18 N6 Fe 114.35(17) . . ?
C19 N7 N8 106.4(2) . . ?
C19 N7 Fe 117.61(17) . . ?
N8 N7 Fe 133.11(17) . . ?
N7 N8 C21 110.0(2) . . ?
N7 N8 C22 123.0(2) . . ?
C21 N8 C22 126.4(2) . . ?
C23 N9 C25 108.1(2) . . ?
C23 N9 C24 126.9(2) . . ?
C25 N9 C24 125.0(2) . . ?
C23 N10 C26 106.3(2) . . ?
C23 N10 Fe 126.40(18) . . ?
C26 N10 Fe 126.79(18) . . ?
N1 C1 C2 122.7(2) . . ?
C3 C2 C1 119.4(2) . . ?
C2 C3 C4 119.1(2) . . ?
C5 C4 C3 118.4(2) . . ?
N1 C5 C4 123.0(2) . . ?
N1 C5 C6 112.5(2) . . ?
C4 C5 C6 124.6(2) . . ?
N2 C6 C7 110.6(2) . . ?
N2 C6 C5 113.6(2) . . ?
C7 C6 C5 135.7(2) . . ?
C8 C7 C6 104.5(2) . . ?
N3 C8 C7 108.0(2) . . ?
N3 C9 C10 114.4(2) . . ?
N5 C10 N4 110.3(2) . . ?
N5 C10 C9 129.9(2) . . ?
N4 C10 C9 119.8(2) . . ?
C13 C12 N4 106.2(2) . . ?
C12 C13 N5 109.6(2) . . ?
N6 C14 C15 122.2(2) . . ?
C14 C15 C16 119.7(3) . . ?
C17 C16 C15 119.3(3) . . ?
C16 C17 C18 118.6(2) . . ?
N6 C18 C17 122.6(2) . . ?
N6 C18 C19 112.8(2) . . ?
C17 C18 C19 124.6(2) . . ?
N7 C19 C20 110.9(2) . . ?
N7 C19 C18 113.1(2) . . ?
C20 C19 C18 135.8(2) . . ?
C21 C20 C19 104.6(2) . . ?
N8 C21 C20 108.1(2) . . ?
N8 C22 C23 114.5(2) . . ?
N10 C23 N9 109.9(2) . . ?
N10 C23 C22 130.5(2) . . ?
N9 C23 C22 119.5(2) . . ?
C26 C25 N9 106.0(2) . . ?
C25 C26 N10 109.7(2) . . ?
N1S C28 C27 179.4(2) . . ?

loop_
_geom_bond_atom_site_label_1
_geom_bond_atom_site_label_2
_geom_bond_distance
_geom_bond_site_symmetry_2
_geom_bond_publ_flag
Fe N2 1.905(2) . ?
Fe N7 1.912(2) . ?
Fe N5 1.964(2) . ?
Fe N10 1.968(2) . ?
Fe N6 1.989(2) . ?
Fe N1 2.004(2) . ?
Cl1 O3 1.416(3) . ?
Cl1 O1 1.433(2) . ?
Cl1 O2 1.440(3) . ?
Cl1 O4 1.446(3) . ?
Cl2 O8 1.436(2) . ?
Cl2 O7 1.438(2) . ?
Cl2 O5 1.438(2) . ?
Cl2 O6 1.448(2) . ?
N1 C1 1.350(3) . ?
N1 C5 1.365(3) . ?
N2 C6 1.339(3) . ?
N2 N3 1.348(3) . ?
N3 C8 1.358(3) . ?
N3 C9 1.449(3) . ?
N4 C10 1.355(3) . ?
N4 C12 1.372(3) . ?
N4 C11 1.462(3) . ?
N5 C10 1.330(3) . ?
N5 C13 1.383(3) . ?
N6 C14 1.350(3) . ?
N6 C18 1.368(3) . ?
N7 C19 1.339(3) . ?
N7 N8 1.344(3) . ?
N8 C21 1.366(3) . ?
N8 C22 1.441(4) . ?
N9 C23 1.365(4) . ?
N9 C25 1.375(3) . ?
N9 C24 1.464(4) . ?
N10 C23 1.325(3) . ?
N10 C26 1.390(3) . ?
N1S C28 1.092(4) . ?
C1 C2 1.386(4) . ?
C2 C3 1.385(4) . ?
C3 C4 1.390(4) . ?
C4 C5 1.390(4) . ?
C5 C6 1.457(3) . ?
C6 C7 1.404(4) . ?
C7 C8 1.380(4) . ?
C9 C10 1.496(3) . ?
C12 C13 1.356(4) . ?
C14 C15 1.383(4) . ?
C15 C16 1.385(4) . ?
C16 C17 1.380(4) . ?
C17 C18 1.391(4) . ?
C18 C19 1.468(4) . ?
C19 C20 1.396(4) . ?
C20 C21 1.370(4) . ?
C22 C23 1.494(4) . ?
C25 C26 1.355(4) . ?
C27 C28 1.575(3) . ?

loop_
_geom_torsion_atom_site_label_1
_geom_torsion_atom_site_label_2
_geom_torsion_atom_site_label_3
_geom_torsion_atom_site_label_4
_geom_torsion
_geom_torsion_site_symmetry_1
_geom_torsion_site_symmetry_2
_geom_torsion_site_symmetry_3
_geom_torsion_site_symmetry_4
_geom_torsion_publ_flag
N2 Fe N1 C1 176.6(2) . . . . ?
N7 Fe N1 C1 -8.7(2) . . . . ?
N5 Fe N1 C1 -175.7(4) . . . . ?
N10 Fe N1 C1 80.1(2) . . . . ?
N6 Fe N1 C1 -89.4(2) . . . . ?
N2 Fe N1 C5 -3.36(17) . . . . ?
N7 Fe N1 C5 171.43(18) . . . . ?
N5 Fe N1 C5 4.4(6) . . . . ?
N10 Fe N1 C5 -99.86(18) . . . . ?
N6 Fe N1 C5 90.68(18) . . . . ?
N7 Fe N2 C6 -28.7(7) . . . . ?
N5 Fe N2 C6 -171.18(19) . . . . ?
N10 Fe N2 C6 99.9(2) . . . . ?
N6 Fe N2 C6 -81.2(2) . . . . ?
N1 Fe N2 C6 7.40(19) . . . . ?
N7 Fe N2 N3 133.8(5) . . . . ?
N5 Fe N2 N3 -8.6(2) . . . . ?
N10 Fe N2 N3 -97.5(2) . . . . ?
N6 Fe N2 N3 81.4(2) . . . . ?
N1 Fe N2 N3 170.0(2) . . . . ?
C6 N2 N3 C8 -0.9(3) . . . . ?
Fe N2 N3 C8 -165.0(2) . . . . ?
C6 N2 N3 C9 -172.1(2) . . . . ?
Fe N2 N3 C9 23.8(4) . . . . ?
N2 Fe N5 C10 -1.4(2) . . . . ?
N7 Fe N5 C10 -176.0(2) . . . . ?
N10 Fe N5 C10 95.7(2) . . . . ?
N6 Fe N5 C10 -95.2(2) . . . . ?
N1 Fe N5 C10 -9.0(6) . . . . ?
N2 Fe N5 C13 176.2(2) . . . . ?
N7 Fe N5 C13 1.7(2) . . . . ?
N10 Fe N5 C13 -86.7(2) . . . . ?
N6 Fe N5 C13 82.4(2) . . . . ?
N1 Fe N5 C13 168.6(4) . . . . ?
N2 Fe N6 C14 -12.7(2) . . . . ?
N7 Fe N6 C14 174.4(2) . . . . ?
N5 Fe N6 C14 76.5(2) . . . . ?
N10 Fe N6 C14 161.4(4) . . . . ?
N1 Fe N6 C14 -92.8(2) . . . . ?
N2 Fe N6 C18 166.09(18) . . . . ?
N7 Fe N6 C18 -6.81(17) . . . . ?
N5 Fe N6 C18 -104.71(18) . . . . ?
N10 Fe N6 C18 -19.9(5) . . . . ?
N1 Fe N6 C18 85.91(18) . . . . ?
N2 Fe N7 C19 -42.6(7) . . . . ?
N5 Fe N7 C19 99.4(2) . . . . ?
N10 Fe N7 C19 -171.8(2) . . . . ?
N6 Fe N7 C19 10.67(19) . . . . ?
N1 Fe N7 C19 -78.2(2) . . . . ?
N2 Fe N7 N8 115.0(6) . . . . ?
N5 Fe N7 N8 -102.9(2) . . . . ?
N10 Fe N7 N8 -14.2(2) . . . . ?
N6 Fe N7 N8 168.3(2) . . . . ?
N1 Fe N7 N8 79.5(2) . . . . ?
C19 N7 N8 C21 -1.3(3) . . . . ?
Fe N7 N8 C21 -160.7(2) . . . . ?
C19 N7 N8 C22 -173.5(3) . . . . ?
Fe N7 N8 C22 27.0(4) . . . . ?
N2 Fe N10 C23 -174.6(2) . . . . ?
N7 Fe N10 C23 -1.5(2) . . . . ?
N5 Fe N10 C23 96.3(2) . . . . ?
N6 Fe N10 C23 11.4(6) . . . . ?
N1 Fe N10 C23 -94.0(2) . . . . ?
N2 Fe N10 C26 15.0(2) . . . . ?
N7 Fe N10 C26 -171.9(2) . . . . ?
N5 Fe N10 C26 -74.1(2) . . . . ?
N6 Fe N10 C26 -159.0(4) . . . . ?
N1 Fe N10 C26 95.6(2) . . . . ?
C5 N1 C1 C2 1.0(4) . . . . ?
Fe N1 C1 C2 -178.9(2) . . . . ?
N1 C1 C2 C3 0.4(4) . . . . ?
C1 C2 C3 C4 -1.6(4) . . . . ?
C2 C3 C4 C5 1.3(4) . . . . ?
C1 N1 C5 C4 -1.3(4) . . . . ?
Fe N1 C5 C4 178.6(2) . . . . ?
C1 N1 C5 C6 179.4(2) . . . . ?
Fe N1 C5 C6 -0.7(3) . . . . ?
C3 C4 C5 N1 0.2(4) . . . . ?
C3 C4 C5 C6 179.4(2) . . . . ?
N3 N2 C6 C7 0.3(3) . . . . ?
Fe N2 C6 C7 167.26(19) . . . . ?
N3 N2 C6 C5 -176.7(2) . . . . ?
Fe N2 C6 C5 -9.8(3) . . . . ?
N1 C5 C6 N2 6.5(3) . . . . ?
C4 C5 C6 N2 -172.9(2) . . . . ?
N1 C5 C6 C7 -169.6(3) . . . . ?
C4 C5 C6 C7 11.1(5) . . . . ?
N2 C6 C7 C8 0.3(3) . . . . ?
C5 C6 C7 C8 176.5(3) . . . . ?
N2 N3 C8 C7 1.2(3) . . . . ?
C9 N3 C8 C7 171.9(3) . . . . ?
C6 C7 C8 N3 -0.9(3) . . . . ?
N2 N3 C9 C10 -25.5(4) . . . . ?
C8 N3 C9 C10 164.8(3) . . . . ?
C13 N5 C10 N4 0.5(3) . . . . ?
Fe N5 C10 N4 178.59(16) . . . . ?
C13 N5 C10 C9 177.8(3) . . . . ?
Fe N5 C10 C9 -4.2(4) . . . . ?
C12 N4 C10 N5 -0.7(3) . . . . ?
C11 N4 C10 N5 -177.2(2) . . . . ?
C12 N4 C10 C9 -178.2(2) . . . . ?
C11 N4 C10 C9 5.2(4) . . . . ?
N3 C9 C10 N5 17.2(4) . . . . ?
N3 C9 C10 N4 -165.8(2) . . . . ?
C10 N4 C12 C13 0.5(3) . . . . ?
C11 N4 C12 C13 177.1(2) . . . . ?
N4 C12 C13 N5 -0.2(3) . . . . ?
C10 N5 C13 C12 -0.2(3) . . . . ?
Fe N5 C13 C12 -178.21(18) . . . . ?
C18 N6 C14 C15 -1.3(4) . . . . ?
Fe N6 C14 C15 177.45(19) . . . . ?
N6 C14 C15 C16 -0.1(4) . . . . ?
C14 C15 C16 C17 1.0(4) . . . . ?
C15 C16 C17 C18 -0.5(4) . . . . ?
C14 N6 C18 C17 1.8(4) . . . . ?
Fe N6 C18 C17 -177.1(2) . . . . ?
C14 N6 C18 C19 -178.7(2) . . . . ?
Fe N6 C18 C19 2.4(3) . . . . ?
C16 C17 C18 N6 -0.9(4) . . . . ?
C16 C17 C18 C19 179.7(3) . . . . ?
N8 N7 C19 C20 0.5(3) . . . . ?
Fe N7 C19 C20 163.70(19) . . . . ?
N8 N7 C19 C18 -175.3(2) . . . . ?
Fe N7 C19 C18 -12.2(3) . . . . ?
N6 C18 C19 N7 6.0(3) . . . . ?
C17 C18 C19 N7 -174.5(2) . . . . ?
N6 C18 C19 C20 -168.5(3) . . . . ?
C17 C18 C19 C20 11.0(5) . . . . ?
N7 C19 C20 C21 0.4(3) . . . . ?
C18 C19 C20 C21 175.0(3) . . . . ?
N7 N8 C21 C20 1.6(3) . . . . ?
C22 N8 C21 C20 173.5(3) . . . . ?
C19 C20 C21 N8 -1.2(3) . . . . ?
N7 N8 C22 C23 -19.7(4) . . . . ?
C21 N8 C22 C23 169.3(3) . . . . ?
C26 N10 C23 N9 0.1(3) . . . . ?
Fe N10 C23 N9 -171.91(17) . . . . ?
C26 N10 C23 C22 176.8(3) . . . . ?
Fe N10 C23 C22 4.7(4) . . . . ?
C25 N9 C23 N10 -0.1(3) . . . . ?
C24 N9 C23 N10 -178.5(3) . . . . ?
C25 N9 C23 C22 -177.2(3) . . . . ?
C24 N9 C23 C22 4.4(4) . . . . ?
N8 C22 C23 N10 4.9(5) . . . . ?
N8 C22 C23 N9 -178.7(2) . . . . ?
C23 N9 C25 C26 0.0(3) . . . . ?
C24 N9 C25 C26 178.5(3) . . . . ?
N9 C25 C26 N10 0.0(3) . . . . ?
C23 N10 C26 C25 -0.1(3) . . . . ?
Fe N10 C26 C25 171.89(18) . . . . ?
